data_4081267
loop_
_publ_author_name
'Ke, Chun-Hung'
'Kuo, Bing-Chiuan'
'Nandi, Debkumar'
'Lee, Hon Man'

_publ_section_title
;
 Monodentate Palladium Complexes Bearing Abnormal and Normal Carbene
 Ligands with a Formally Identical Steric Environment
;
_journal_issue 17
_journal_name_full Organometallics
_journal_page_first 4775
_journal_paper_doi 10.1021/om4004219
_journal_volume 32
_journal_year 2013
_chemical_formula_moiety 'C25 H20 Cl2 F N3 Pd'
_chemical_formula_sum 'C25 H20 Cl2 F N3 Pd'
_chemical_formula_weight 558.74
_space_group_IT_number 2
_symmetry_cell_setting triclinic
_symmetry_Int_Tables_number 2
_symmetry_space_group_name_Hall '-P 1'
_symmetry_space_group_name_H-M 'P -1'
_atom_sites_solution_hydrogens geom
_atom_sites_solution_primary direct
_atom_sites_solution_secondary difmap
_audit_creation_method SHELXL-97
_cell_angle_alpha 93.456(15)
_cell_angle_beta 98.067(14)
_cell_angle_gamma 108.979(14)
_cell_formula_units_Z 2
_cell_length_a 9.1545(19)
_cell_length_b 9.900(2)
_cell_length_c 13.992(3)
_cell_measurement_temperature 150(2)
_cell_volume 1179.7(4)
_computing_cell_refinement 'SAINT (Bruker, 2007)'
_computing_data_collection 'APEX2 (Bruker, 2007)'
_computing_data_reduction 'SAINT (Bruker, 2007)'
_computing_molecular_graphics 'SHELXTL (Sheldrick, 2008)'
_computing_publication_material 'DIAMOND (Brandenburg, 2006)'
_computing_structure_refinement 'SHELXTL (Sheldrick, 2008)'
_computing_structure_solution 'SHELXTL (Sheldrick, 2008)'
_diffrn_ambient_temperature 150(2)
_diffrn_measured_fraction_theta_full 0.984
_diffrn_measured_fraction_theta_max 0.984
_diffrn_measurement_device_type 'Bruker SMART APEXII'
_diffrn_measurement_method \w
_diffrn_radiation_monochromator graphite
_diffrn_radiation_probe x-ray
_diffrn_radiation_type MoK\a
_diffrn_radiation_wavelength 0.71073
_diffrn_reflns_av_R_equivalents 0.0483
_diffrn_reflns_av_sigmaI/netI 0.0642
_diffrn_reflns_limit_h_max 12
_diffrn_reflns_limit_h_min -12
_diffrn_reflns_limit_k_max 13
_diffrn_reflns_limit_k_min -13
_diffrn_reflns_limit_l_max 18
_diffrn_reflns_limit_l_min -18
_diffrn_reflns_number 15923
_diffrn_reflns_theta_full 28.76
_diffrn_reflns_theta_max 28.76
_diffrn_reflns_theta_min 2.19
_diffrn_source 'fine-focus sealed tube'
_diffrn_standards_decay_% 0
_diffrn_standards_interval_count 0
_diffrn_standards_interval_time 0
_diffrn_standards_number 0
_exptl_absorpt_coefficient_mu 1.039
_exptl_absorpt_correction_T_max 0.9123
_exptl_absorpt_correction_T_min 0.7961
_exptl_absorpt_correction_type multi-scan
_exptl_absorpt_process_details 'SADABS (Sheldrick, 2003)'
_exptl_crystal_density_diffrn 1.573
_exptl_crystal_density_method 'not measured'
_exptl_crystal_F_000 560
_exptl_crystal_size_max 0.23
_exptl_crystal_size_mid 0.15
_exptl_crystal_size_min 0.09
_refine_diff_density_max 0.992
_refine_diff_density_min -1.471
_refine_diff_density_rms 0.091
_refine_ls_extinction_method none
_refine_ls_goodness_of_fit_ref 0.779
_refine_ls_hydrogen_treatment constr
_refine_ls_matrix_type full
_refine_ls_number_parameters 289
_refine_ls_number_reflns 6029
_refine_ls_number_restraints 0
_refine_ls_restrained_S_all 0.779
_refine_ls_R_factor_all 0.0737
_refine_ls_R_factor_gt 0.0414
_refine_ls_shift/su_max 0.001
_refine_ls_shift/su_mean 0.000
_refine_ls_structure_factor_coef Fsqd
_refine_ls_weighting_details 'calc w=1/[\s^2^(Fo^2^)+(0.1000P)^2^+0.7202P] where P=(Fo^2^+2Fc^2^)/3'
_refine_ls_weighting_scheme calc
_refine_ls_wR_factor_gt 0.1080
_refine_ls_wR_factor_ref 0.1420
_reflns_number_gt 3940
_reflns_number_total 6029
_reflns_threshold_expression I>2\s
_cod_data_source_file om4004219_si_001.cif
_cod_data_source_block 6a_chk201
_cod_database_code 4081267

loop_
_symmetry_equiv_pos_as_xyz
'x, y, z'
'-x, -y, -z'

loop_
_atom_site_label
_atom_site_type_symbol
_atom_site_fract_x
_atom_site_fract_y
_atom_site_fract_z
_atom_site_U_iso_or_equiv
_atom_site_adp_type
_atom_site_occupancy
_atom_site_symmetry_multiplicity
_atom_site_calc_flag
_atom_site_refinement_flags
Pd1 Pd 0.73311(3) 0.76966(3) 0.73661(2) 0.03994(12) Uani 1 1 d .
Cl2 Cl 0.71739(14) 0.69653(12) 0.88935(7) 0.0559(3) Uani 1 1 d .
Cl1 Cl 0.73628(16) 0.85718(13) 0.58820(8) 0.0618(3) Uani 1 1 d .
C1 C 0.7331(4) 0.9526(4) 0.7975(3) 0.0400(8) Uani 1 1 d .
C14 C 0.8051(5) 1.1555(4) 0.8998(3) 0.0453(9) Uani 1 1 d .
N3 N 0.7402(4) 0.5685(3) 0.6797(2) 0.0440(7) Uani 1 1 d .
N1 N 0.8554(4) 1.0514(3) 0.8565(2) 0.0423(7) Uani 1 1 d .
C8 C 1.1103(5) 1.1715(4) 0.8072(3) 0.0456(9) Uani 1 1 d .
N2 N 0.6069(4) 0.9937(3) 0.8000(3) 0.0457(8) Uani 1 1 d .
C19 C 0.6463(5) 1.1187(4) 0.8640(3) 0.0499(10) Uani 1 1 d .
C15 C 0.8838(5) 1.2744(5) 0.9678(3) 0.0547(11) Uani 1 1 d .
H15 H 0.9921 1.2993 0.9934 0.066 Uiso 1 1 calc R
C18 C 0.5595(6) 1.1988(5) 0.8931(4) 0.0658(13) Uani 1 1 d .
H18 H 0.4508 1.1732 0.8685 0.079 Uiso 1 1 calc R
C16 C 0.7953(6) 1.3546(5) 0.9960(4) 0.0654(13) Uani 1 1 d .
H16 H 0.8446 1.4373 1.0420 0.078 Uiso 1 1 calc R
C17 C 0.6374(6) 1.3184(5) 0.9597(4) 0.0711(15) Uani 1 1 d .
H17 H 0.5814 1.3769 0.9810 0.085 Uiso 1 1 calc R
C20 C 0.4510(5) 0.9183(4) 0.7486(3) 0.0477(9) Uani 1 1 d .
C21 C 0.3954(6) 0.9698(6) 0.6687(4) 0.0708(14) Uani 1 1 d .
H21 H 0.4611 1.0529 0.6460 0.085 Uiso 1 1 calc R
C22 C 0.2427(6) 0.9015(7) 0.6199(4) 0.0762(15) Uani 1 1 d .
H22 H 0.2037 0.9369 0.5638 0.091 Uiso 1 1 calc R
C25 C 0.3596(7) 0.8002(7) 0.7798(6) 0.101(2) Uani 1 1 d .
H25 H 0.3994 0.7612 0.8339 0.121 Uiso 1 1 calc R
C23 C 0.1507(6) 0.7833(7) 0.6539(5) 0.0828(17) Uani 1 1 d .
H23 H 0.0463 0.7349 0.6214 0.099 Uiso 1 1 calc R
C24 C 0.2072(8) 0.7352(8) 0.7331(6) 0.127(4) Uani 1 1 d .
H24 H 0.1408 0.6545 0.7577 0.152 Uiso 1 1 calc R
C3 C 0.8108(6) 0.4962(5) 0.7355(4) 0.0620(12) Uani 1 1 d .
H3 H 0.8551 0.5355 0.8008 0.074 Uiso 1 1 calc R
C2 C 0.6802(6) 0.5118(5) 0.5892(4) 0.0645(13) Uani 1 1 d .
H2 H 0.6328 0.5638 0.5475 0.077 Uiso 1 1 calc R
C5 C 0.7562(8) 0.3069(6) 0.6104(5) 0.0810(17) Uani 1 1 d .
H5 H 0.7606 0.2165 0.5870 0.097 Uiso 1 1 calc R
C4 C 0.6829(8) 0.3807(6) 0.5522(4) 0.0840(18) Uani 1 1 d .
H4 H 0.6348 0.3419 0.4873 0.101 Uiso 1 1 calc R
C6 C 0.8223(8) 0.3677(6) 0.7029(4) 0.0800(17) Uani 1 1 d .
H6 H 0.8764 0.3209 0.7448 0.096 Uiso 1 1 calc R
C7 C 1.0187(5) 1.0599(4) 0.8655(3) 0.0479(9) Uani 1 1 d .
H7A H 1.0231 0.9648 0.8430 0.057 Uiso 1 1 calc R
H7B H 1.0682 1.0839 0.9348 0.057 Uiso 1 1 calc R
C11 C 1.2752(6) 1.3718(6) 0.7007(4) 0.0681(14) Uani 1 1 d .
C12 C 1.3067(6) 1.4001(5) 0.7994(4) 0.0648(13) Uani 1 1 d .
H12 H 1.3842 1.4868 0.8307 0.078 Uiso 1 1 calc R
C9 C 1.0835(6) 1.1486(6) 0.7074(4) 0.0669(14) Uani 1 1 d .
H9 H 1.0068 1.0621 0.6753 0.080 Uiso 1 1 calc R
C13 C 1.2219(5) 1.2980(5) 0.8521(3) 0.0526(10) Uani 1 1 d .
H13 H 1.2410 1.3155 0.9210 0.063 Uiso 1 1 calc R
C10 C 1.1660(7) 1.2489(7) 0.6533(4) 0.0787(17) Uani 1 1 d .
H10 H 1.1470 1.2325 0.5844 0.094 Uiso 1 1 calc R
F1 F 1.3571(4) 1.4716(4) 0.6477(3) 0.1062(13) Uani 1 1 d .

loop_
_atom_site_aniso_label
_atom_site_aniso_U_11
_atom_site_aniso_U_22
_atom_site_aniso_U_33
_atom_site_aniso_U_23
_atom_site_aniso_U_13
_atom_site_aniso_U_12
Pd1 0.04038(19) 0.03891(18) 0.03756(17) 0.00183(12) 0.00547(12) 0.01028(13)
Cl2 0.0694(7) 0.0547(6) 0.0396(5) 0.0076(4) 0.0088(5) 0.0154(5)
Cl1 0.0794(8) 0.0600(7) 0.0402(5) 0.0093(5) 0.0077(5) 0.0162(6)
C1 0.036(2) 0.0399(19) 0.046(2) 0.0092(16) 0.0102(16) 0.0123(16)
C14 0.046(2) 0.0369(19) 0.053(2) 0.0041(17) 0.0173(19) 0.0103(17)
N3 0.0450(19) 0.0409(17) 0.0466(18) 0.0021(14) 0.0083(15) 0.0155(15)
N1 0.0389(17) 0.0388(17) 0.0478(18) -0.0003(14) 0.0088(14) 0.0113(14)
C8 0.036(2) 0.048(2) 0.052(2) -0.0032(18) 0.0101(17) 0.0131(17)
N2 0.0366(17) 0.0410(17) 0.060(2) 0.0024(15) 0.0093(15) 0.0132(14)
C19 0.044(2) 0.041(2) 0.064(3) 0.0001(19) 0.016(2) 0.0125(18)
C15 0.053(3) 0.045(2) 0.062(3) 0.000(2) 0.012(2) 0.0107(19)
C18 0.049(3) 0.058(3) 0.091(4) -0.003(3) 0.018(3) 0.019(2)
C16 0.070(3) 0.044(2) 0.081(3) -0.011(2) 0.017(3) 0.018(2)
C17 0.067(3) 0.057(3) 0.096(4) -0.010(3) 0.021(3) 0.029(3)
C20 0.034(2) 0.049(2) 0.059(3) 0.0100(19) 0.0087(18) 0.0118(17)
C21 0.061(3) 0.071(3) 0.069(3) 0.018(3) 0.007(3) 0.008(3)
C22 0.061(3) 0.095(4) 0.071(3) 0.009(3) -0.005(3) 0.030(3)
C25 0.050(3) 0.098(5) 0.133(6) 0.066(4) -0.009(3) -0.004(3)
C23 0.042(3) 0.088(4) 0.103(5) 0.001(4) -0.005(3) 0.010(3)
C24 0.061(4) 0.116(6) 0.158(8) 0.075(6) -0.022(4) -0.024(4)
C3 0.081(4) 0.064(3) 0.055(3) 0.013(2) 0.016(2) 0.039(3)
C2 0.071(3) 0.055(3) 0.061(3) -0.012(2) -0.005(2) 0.023(2)
C5 0.106(5) 0.052(3) 0.092(4) 0.001(3) 0.029(4) 0.033(3)
C4 0.099(5) 0.069(4) 0.076(4) -0.021(3) -0.003(3) 0.031(3)
C6 0.123(5) 0.071(3) 0.077(4) 0.026(3) 0.045(4) 0.058(4)
C7 0.039(2) 0.045(2) 0.059(2) 0.0027(19) 0.0057(18) 0.0140(17)
C11 0.063(3) 0.076(3) 0.060(3) 0.011(3) 0.027(3) 0.008(3)
C12 0.058(3) 0.060(3) 0.063(3) 0.002(2) 0.011(2) 0.003(2)
C9 0.057(3) 0.067(3) 0.062(3) -0.018(2) 0.018(2) 0.002(2)
C13 0.046(2) 0.057(3) 0.045(2) 0.0013(19) 0.0033(18) 0.007(2)
C10 0.081(4) 0.093(4) 0.050(3) -0.005(3) 0.030(3) 0.008(3)
F1 0.102(3) 0.112(3) 0.079(2) 0.025(2) 0.039(2) -0.011(2)

loop_
_atom_type_symbol
_atom_type_description
_atom_type_scat_dispersion_real
_atom_type_scat_dispersion_imag
_atom_type_scat_source
C C 0.0033 0.0016 'International Tables Vol C Tables 4.2.6.8 and 6.1.1.4'
H H 0.0000 0.0000 'International Tables Vol C Tables 4.2.6.8 and 6.1.1.4'
N N 0.0061 0.0033 'International Tables Vol C Tables 4.2.6.8 and 6.1.1.4'
F F 0.0171 0.0103 'International Tables Vol C Tables 4.2.6.8 and 6.1.1.4'
Cl Cl 0.1484 0.1585 'International Tables Vol C Tables 4.2.6.8 and 6.1.1.4'
Pd Pd -0.9988 1.0072 'International Tables Vol C Tables 4.2.6.8 and 6.1.1.4'

loop_
_geom_angle_atom_site_label_1
_geom_angle_atom_site_label_2
_geom_angle_atom_site_label_3
_geom_angle
C1 Pd1 N3 176.13(14)
C1 Pd1 Cl1 90.50(12)
N3 Pd1 Cl1 92.99(10)
C1 Pd1 Cl2 84.70(12)
N3 Pd1 Cl2 91.90(10)
Cl1 Pd1 Cl2 174.51(4)
N2 C1 N1 107.3(3)
N2 C1 Pd1 126.3(3)
N1 C1 Pd1 125.8(3)
C19 C14 C15 121.6(4)
C19 C14 N1 106.7(3)
C15 C14 N1 131.7(4)
C2 N3 C3 117.3(4)
C2 N3 Pd1 122.8(3)
C3 N3 Pd1 119.8(3)
C1 N1 C14 109.7(3)
C1 N1 C7 125.7(3)
C14 N1 C7 124.2(3)
C9 C8 C13 118.4(4)
C9 C8 C7 120.3(4)
C13 C8 C7 121.3(4)
C1 N2 C19 110.3(3)
C1 N2 C20 126.0(3)
C19 N2 C20 123.6(3)
C18 C19 C14 121.7(4)
C18 C19 N2 132.3(4)
C14 C19 N2 105.9(3)
C16 C15 C14 116.1(5)
C16 C15 H15 122.0
C14 C15 H15 122.0
C19 C18 C17 117.0(5)
C19 C18 H18 121.5
C17 C18 H18 121.5
C17 C16 C15 122.2(5)
C17 C16 H16 118.9
C15 C16 H16 118.9
C16 C17 C18 121.3(5)
C16 C17 H17 119.3
C18 C17 H17 119.3
C25 C20 C21 119.9(5)
C25 C20 N2 120.7(5)
C21 C20 N2 119.4(4)
C20 C21 C22 120.4(5)
C20 C21 H21 119.8
C22 C21 H21 119.8
C23 C22 C21 118.8(6)
C23 C22 H22 120.6
C21 C22 H22 120.6
C20 C25 C24 119.5(6)
C20 C25 H25 120.2
C24 C25 H25 120.2
C24 C23 C22 119.8(5)
C24 C23 H23 120.1
C22 C23 H23 120.1
C23 C24 C25 121.5(6)
C23 C24 H24 119.3
C25 C24 H24 119.3
N3 C3 C6 122.9(5)
N3 C3 H3 118.6
C6 C3 H3 118.6
N3 C2 C4 123.0(5)
N3 C2 H2 118.5
C4 C2 H2 118.5
C6 C5 C4 117.7(5)
C6 C5 H5 121.1
C4 C5 H5 121.1
C5 C4 C2 119.1(5)
C5 C4 H4 120.4
C2 C4 H4 120.4
C5 C6 C3 119.8(6)
C5 C6 H6 120.1
C3 C6 H6 120.1
N1 C7 C8 112.3(3)
N1 C7 H7A 109.2
C8 C7 H7A 109.2
N1 C7 H7B 109.2
C8 C7 H7B 109.2
H7A C7 H7B 107.9
C10 C11 F1 118.8(5)
C10 C11 C12 123.0(5)
F1 C11 C12 118.2(5)
C11 C12 C13 117.5(5)
C11 C12 H12 121.3
C13 C12 H12 121.3
C8 C9 C10 121.1(5)
C8 C9 H9 119.5
C10 C9 H9 119.5
C8 C13 C12 121.6(4)
C8 C13 H13 119.2
C12 C13 H13 119.2
C11 C10 C9 118.5(5)
C11 C10 H10 120.8
C9 C10 H10 120.8

loop_
_geom_bond_atom_site_label_1
_geom_bond_atom_site_label_2
_geom_bond_distance
Pd1 C1 1.955(4)
Pd1 N3 2.124(3)
Pd1 Cl1 2.2981(12)
Pd1 Cl2 2.3060(12)
C1 N2 1.348(5)
C1 N1 1.350(5)
C14 C19 1.388(6)
C14 C15 1.390(6)
C14 N1 1.397(5)
N3 C2 1.319(5)
N3 C3 1.329(6)
N1 C7 1.457(5)
C8 C9 1.374(6)
C8 C13 1.378(6)
C8 C7 1.513(6)
N2 C19 1.396(5)
N2 C20 1.437(5)
C19 C18 1.374(6)
C15 C16 1.383(6)
C15 H15 0.9500
C18 C17 1.382(7)
C18 H18 0.9500
C16 C17 1.382(7)
C16 H16 0.9500
C17 H17 0.9500
C20 C25 1.337(6)
C20 C21 1.359(7)
C21 C22 1.393(7)
C21 H21 0.9500
C22 C23 1.357(8)
C22 H22 0.9500
C25 C24 1.377(8)
C25 H25 0.9500
C23 C24 1.336(9)
C23 H23 0.9500
C24 H24 0.9500
C3 C6 1.367(7)
C3 H3 0.9500
C2 C4 1.377(7)
C2 H2 0.9500
C5 C6 1.362(8)
C5 C4 1.373(8)
C5 H5 0.9500
C4 H4 0.9500
C6 H6 0.9500
C7 H7A 0.9900
C7 H7B 0.9900
C11 C10 1.358(7)
C11 F1 1.361(6)
C11 C12 1.363(7)
C12 C13 1.381(6)
C12 H12 0.9500
C9 C10 1.376(7)
C9 H9 0.9500
C13 H13 0.9500
C10 H10 0.9500

loop_
_geom_hbond_atom_site_label_D
_geom_hbond_atom_site_label_H
_geom_hbond_atom_site_label_A
_geom_hbond_distance_DH
_geom_hbond_distance_HA
_geom_hbond_distance_DA
_geom_hbond_angle_DHA
C2 H2 Cl1 0.95 2.74 3.289(5) 117.4
C3 H3 Cl2 0.95 2.68 3.226(5) 117.2
